data_7053205
loop_
_publ_author_name
'Pilar Carranza, M.'
'Manzano, Blanca R.'
'Jal\'on, F\'elix A.'
'Rodr\'iguez, Ana M.'
'Santos, Luc\'ia'
'Moreno, Miquel'

_publ_section_title
;
 Experimental and theoretical evidence of unsupported Ag--Ag interactions
 in complexes with triazine-based ligands. Subtle effects of the symmetry
 of the triazine substituents
;
_journal_issue 10
_journal_name_full 'New Journal of Chemistry'
_journal_page_first 3183
_journal_paper_doi 10.1039/c3nj00738c
_journal_volume 37
_journal_year 2013
_chemical_formula_moiety 'C30 H34 Ag2 F6 N14 O8 S2'
_chemical_formula_sum 'C30 H34 Ag2 F6 N14 O8 S2'
_chemical_formula_weight 1112.59
_chemical_name_systematic
;
 ?
;
_space_group_IT_number 14
_symmetry_cell_setting monoclinic
_symmetry_space_group_name_Hall '-P 2ybc'
_symmetry_space_group_name_H-M 'P 1 21/c 1'
_atom_sites_solution_hydrogens geom
_atom_sites_solution_primary direct
_atom_sites_solution_secondary difmap
_audit_creation_method SHELXL-97
_cell_angle_alpha 90.00
_cell_angle_beta 101.7840(10)
_cell_angle_gamma 90.00
_cell_formula_units_Z 2
_cell_length_a 8.9492(6)
_cell_length_b 13.8345(9)
_cell_length_c 16.1715(11)
_cell_measurement_temperature 160(2)
_cell_volume 1960.0(2)
_computing_structure_refinement 'SHELXL-97 (Sheldrick, 1997)'
_diffrn_ambient_temperature 160(2)
_diffrn_measured_fraction_theta_full 0.997
_diffrn_measured_fraction_theta_max 0.997
_diffrn_measurement_device_type 'CCD area detector'
_diffrn_measurement_method 'omega and phi scans'
_diffrn_radiation_monochromator graphite
_diffrn_radiation_source 'fine-focus sealed tube'
_diffrn_radiation_type MoK\a
_diffrn_radiation_wavelength 0.71073
_diffrn_reflns_av_R_equivalents 0.0373
_diffrn_reflns_av_sigmaI/netI 0.0390
_diffrn_reflns_limit_h_max 11
_diffrn_reflns_limit_h_min -9
_diffrn_reflns_limit_k_max 17
_diffrn_reflns_limit_k_min -17
_diffrn_reflns_limit_l_max 21
_diffrn_reflns_limit_l_min -21
_diffrn_reflns_number 15235
_diffrn_reflns_theta_full 27.50
_diffrn_reflns_theta_max 27.50
_diffrn_reflns_theta_min 1.95
_exptl_absorpt_coefficient_mu 1.203
_exptl_absorpt_correction_T_max 0.9534
_exptl_absorpt_correction_T_min 0.6712
_exptl_absorpt_correction_type multi-scan
_exptl_absorpt_process_details SADABS
_exptl_crystal_density_diffrn 1.885
_exptl_crystal_density_method 'not measured'
_exptl_crystal_F_000 1112
_exptl_crystal_size_max 0.36
_exptl_crystal_size_mid 0.17
_exptl_crystal_size_min 0.04
_refine_diff_density_max 0.415
_refine_diff_density_min -0.702
_refine_diff_density_rms 0.100
_refine_ls_extinction_method none
_refine_ls_goodness_of_fit_ref 1.067
_refine_ls_hydrogen_treatment mixed
_refine_ls_matrix_type full
_refine_ls_number_parameters 285
_refine_ls_number_reflns 4488
_refine_ls_number_restraints 0
_refine_ls_restrained_S_all 1.067
_refine_ls_R_factor_all 0.0508
_refine_ls_R_factor_gt 0.0331
_refine_ls_shift/su_max 0.001
_refine_ls_shift/su_mean 0.000
_refine_ls_structure_factor_coef Fsqd
_refine_ls_weighting_details 'calc w=1/[\s^2^(Fo^2^)+(0.0347P)^2^+0.5078P] where P=(Fo^2^+2Fc^2^)/3'
_refine_ls_weighting_scheme calc
_refine_ls_wR_factor_gt 0.0734
_refine_ls_wR_factor_ref 0.0817
_reflns_number_gt 3353
_reflns_number_total 4488
_reflns_threshold_expression >2sigma(I)
_cod_data_source_file c3nj00738c.txt
_cod_data_source_block 4b
_cod_original_sg_symbol_H-M P21/c
_cod_database_code 7053205

loop_
_symmetry_equiv_pos_as_xyz
'x, y, z'
'-x, y+1/2, -z+1/2'
'-x, -y, -z'
'x, -y-1/2, z-1/2'

loop_
_atom_site_label
_atom_site_type_symbol
_atom_site_fract_x
_atom_site_fract_y
_atom_site_fract_z
_atom_site_U_iso_or_equiv
_atom_site_adp_type
_atom_site_occupancy
_atom_site_symmetry_multiplicity
_atom_site_calc_flag
_atom_site_refinement_flags
Ag1 Ag 0.59930(3) 0.093176(16) 0.022587(14) 0.02821(9) Uani 1 1 d .
S2 S 0.38687(8) 0.29007(5) -0.03336(4) 0.02338(17) Uani 1 1 d .
O1 O 0.4469(3) 0.22340(14) 0.03468(12) 0.0335(5) Uani 1 1 d .
O2 O 0.4970(2) 0.32497(16) -0.07958(13) 0.0350(5) Uani 1 1 d .
O3 O 0.2411(3) 0.26290(17) -0.08315(12) 0.0404(6) Uani 1 1 d .
N1 N 0.7802(3) 0.09205(16) 0.16286(14) 0.0225(5) Uani 1 1 d .
N4 N 1.0142(3) -0.10262(16) 0.11891(14) 0.0214(5) Uani 1 1 d .
N7 N 0.6164(3) 0.01578(16) -0.10682(13) 0.0221(5) Uani 1 1 d .
N5 N 0.9301(3) -0.14110(17) -0.02755(13) 0.0211(5) Uani 1 1 d .
N6 N 0.7207(3) -0.05837(16) -0.10380(13) 0.0202(5) Uani 1 1 d .
N2 N 0.8811(3) 0.01487(16) 0.17707(13) 0.0210(5) Uani 1 1 d .
N3 N 0.7944(3) -0.02765(16) 0.03819(13) 0.0194(5) Uani 1 1 d .
O4 O 1.1302(2) -0.21752(14) 0.05868(12) 0.0269(5) Uani 1 1 d .
C9 C 0.7124(3) -0.09852(19) -0.18337(17) 0.0227(6) Uani 1 1 d .
C8 C 0.8198(3) -0.07779(18) -0.02753(16) 0.0189(6) Uani 1 1 d .
C13 C 0.4266(3) 0.0969(2) -0.21476(18) 0.0284(7) Uani 1 1 d .
H13A H 0.3950 0.1233 -0.1662 0.043 Uiso 1 1 calc R
H13B H 0.3405 0.0680 -0.2517 0.043 Uiso 1 1 calc R
H13C H 0.4674 0.1475 -0.2442 0.043 Uiso 1 1 calc R
C6 C 0.8984(3) -0.04214(19) 0.10834(16) 0.0194(6) Uani 1 1 d .
C3 C 0.9500(3) 0.0082(2) 0.26172(16) 0.0231(6) Uani 1 1 d .
C11 C 0.5461(3) 0.0221(2) -0.18719(16) 0.0234(6) Uani 1 1 d .
C7 C 1.0192(3) -0.1526(2) 0.04836(17) 0.0221(6) Uani 1 1 d .
C10 C 0.6029(3) -0.0471(2) -0.23597(17) 0.0250(6) Uani 1 1 d .
H10 H 0.5714 -0.0562 -0.2939 0.030 Uiso 1 1 calc R
C1 C 0.7881(3) 0.1326(2) 0.23731(17) 0.0239(6) Uani 1 1 d .
C2 C 0.8927(4) 0.0823(2) 0.30050(17) 0.0278(7) Uani 1 1 d .
H2 H 0.9174 0.0974 0.3577 0.033 Uiso 1 1 calc R
C12 C 0.8027(3) -0.1827(2) -0.20208(17) 0.0282(7) Uani 1 1 d .
H12A H 0.7757 -0.1974 -0.2613 0.042 Uiso 1 1 calc R
H12B H 0.7812 -0.2376 -0.1700 0.042 Uiso 1 1 calc R
H12C H 0.9095 -0.1677 -0.1870 0.042 Uiso 1 1 calc R
C4 C 0.6940(4) 0.2183(2) 0.24702(18) 0.0302(7) Uani 1 1 d .
H4A H 0.6337 0.2360 0.1930 0.045 Uiso 1 1 calc R
H4B H 0.7595 0.2712 0.2692 0.045 Uiso 1 1 calc R
H4C H 0.6280 0.2034 0.2852 0.045 Uiso 1 1 calc R
C5 C 1.0589(4) -0.0691(2) 0.29870(17) 0.0299(7) Uani 1 1 d .
H5A H 1.0827 -0.0627 0.3591 0.045 Uiso 1 1 calc R
H5B H 1.1508 -0.0634 0.2771 0.045 Uiso 1 1 calc R
H5C H 1.0135 -0.1312 0.2838 0.045 Uiso 1 1 calc R
C14 C 0.3432(4) 0.3959(2) 0.0248(2) 0.0308(7) Uani 1 1 d .
F1 F 0.2376(2) 0.37528(14) 0.06996(12) 0.0454(5) Uani 1 1 d .
F2 F 0.4655(3) 0.42757(14) 0.07778(13) 0.0518(6) Uani 1 1 d .
F3 F 0.2889(3) 0.46697(14) -0.02764(14) 0.0582(6) Uani 1 1 d .
C15 C 1.1376(4) -0.2799(2) -0.01296(18) 0.0296(7) Uani 1 1 d .
H15A H 1.0437 -0.3150 -0.0288 0.044 Uiso 1 1 calc R
H15B H 1.2208 -0.3245 0.0024 0.044 Uiso 1 1 calc R
H15C H 1.1532 -0.2411 -0.0597 0.044 Uiso 1 1 calc R

loop_
_atom_site_aniso_label
_atom_site_aniso_U_11
_atom_site_aniso_U_22
_atom_site_aniso_U_33
_atom_site_aniso_U_23
_atom_site_aniso_U_13
_atom_site_aniso_U_12
Ag1 0.02693(14) 0.02809(14) 0.02917(14) -0.00282(10) 0.00466(10) 0.00385(10)
S2 0.0279(4) 0.0230(4) 0.0192(3) 0.0023(3) 0.0050(3) -0.0017(3)
O1 0.0486(14) 0.0260(11) 0.0275(11) 0.0095(9) 0.0112(10) 0.0123(10)
O2 0.0321(13) 0.0452(14) 0.0298(11) 0.0052(10) 0.0118(10) 0.0015(10)
O3 0.0416(14) 0.0503(14) 0.0260(11) 0.0015(10) -0.0006(10) -0.0181(11)
N1 0.0234(13) 0.0237(12) 0.0199(11) -0.0014(10) 0.0034(10) -0.0006(10)
N4 0.0201(13) 0.0257(13) 0.0179(11) -0.0014(9) 0.0025(9) -0.0007(10)
N7 0.0196(13) 0.0264(13) 0.0189(11) 0.0003(10) 0.0008(9) 0.0004(10)
N5 0.0222(13) 0.0231(12) 0.0185(11) 0.0007(9) 0.0054(10) -0.0011(10)
N6 0.0223(13) 0.0220(11) 0.0161(11) -0.0019(9) 0.0036(9) -0.0014(10)
N2 0.0239(13) 0.0213(12) 0.0174(11) 0.0004(9) 0.0036(9) -0.0016(10)
N3 0.0203(12) 0.0235(12) 0.0139(11) -0.0005(9) 0.0023(9) -0.0010(10)
O4 0.0263(12) 0.0301(11) 0.0225(10) -0.0041(9) 0.0009(9) 0.0063(9)
C9 0.0278(16) 0.0262(15) 0.0153(12) -0.0018(11) 0.0072(11) -0.0086(12)
C8 0.0211(15) 0.0195(14) 0.0160(13) 0.0022(10) 0.0032(11) -0.0060(11)
C13 0.0252(17) 0.0338(17) 0.0233(14) 0.0049(13) -0.0016(12) -0.0001(13)
C6 0.0189(15) 0.0208(14) 0.0184(13) 0.0000(11) 0.0035(11) -0.0048(11)
C3 0.0253(16) 0.0249(15) 0.0184(13) 0.0025(11) 0.0031(12) -0.0042(12)
C11 0.0219(15) 0.0268(15) 0.0208(14) 0.0018(12) 0.0029(11) -0.0065(12)
C7 0.0224(15) 0.0233(14) 0.0216(14) -0.0008(12) 0.0067(11) -0.0055(12)
C10 0.0267(17) 0.0313(16) 0.0162(13) 0.0001(12) 0.0025(12) -0.0075(13)
C1 0.0244(16) 0.0269(14) 0.0208(14) -0.0014(12) 0.0056(12) -0.0044(13)
C2 0.0319(18) 0.0350(17) 0.0160(13) -0.0032(12) 0.0037(12) -0.0040(14)
C12 0.0349(18) 0.0306(16) 0.0186(14) -0.0053(12) 0.0042(13) -0.0033(14)
C4 0.0342(18) 0.0299(16) 0.0281(15) -0.0054(13) 0.0102(13) 0.0000(14)
C5 0.0363(19) 0.0338(16) 0.0179(14) 0.0022(12) 0.0016(13) 0.0020(14)
C14 0.0322(18) 0.0269(16) 0.0349(17) 0.0071(13) 0.0107(14) 0.0005(13)
F1 0.0471(13) 0.0484(12) 0.0481(12) 0.0000(10) 0.0270(10) 0.0019(10)
F2 0.0573(15) 0.0490(12) 0.0477(12) -0.0184(10) 0.0074(11) -0.0220(11)
F3 0.0795(17) 0.0330(11) 0.0661(14) 0.0224(10) 0.0244(12) 0.0216(11)
C15 0.0302(18) 0.0309(17) 0.0290(16) -0.0050(13) 0.0087(13) 0.0038(13)

loop_
_atom_type_symbol
_atom_type_description
_atom_type_scat_dispersion_real
_atom_type_scat_dispersion_imag
_atom_type_scat_source
C C 0.0033 0.0016 'International Tables Vol C Tables 4.2.6.8 and 6.1.1.4'
H H 0.0000 0.0000 'International Tables Vol C Tables 4.2.6.8 and 6.1.1.4'
N N 0.0061 0.0033 'International Tables Vol C Tables 4.2.6.8 and 6.1.1.4'
O O 0.0106 0.0060 'International Tables Vol C Tables 4.2.6.8 and 6.1.1.4'
F F 0.0171 0.0103 'International Tables Vol C Tables 4.2.6.8 and 6.1.1.4'
S S 0.1246 0.1234 'International Tables Vol C Tables 4.2.6.8 and 6.1.1.4'
Ag Ag -0.8971 1.1015 'International Tables Vol C Tables 4.2.6.8 and 6.1.1.4'

loop_
_geom_angle_atom_site_label_1
_geom_angle_atom_site_label_2
_geom_angle_atom_site_label_3
_geom_angle
_geom_angle_site_symmetry_3
O1 Ag1 N7 125.03(7) .
O1 Ag1 N3 166.95(7) .
N7 Ag1 N3 66.58(7) .
O1 Ag1 N1 102.33(7) .
N7 Ag1 N1 130.34(8) .
N3 Ag1 N1 64.99(7) .
O1 Ag1 Ag1 110.34(6) 3_655
N7 Ag1 Ag1 63.92(6) 3_655
N3 Ag1 Ag1 79.44(5) 3_655
N1 Ag1 Ag1 115.94(5) 3_655
O3 S2 O2 115.93(13) .
O3 S2 O1 114.30(13) .
O2 S2 O1 114.90(13) .
O3 S2 C14 103.50(15) .
O2 S2 C14 103.92(13) .
O1 S2 C14 101.75(13) .
S2 O1 Ag1 124.67(12) .
C1 N1 N2 105.4(2) .
C1 N1 Ag1 136.9(2) .
N2 N1 Ag1 115.69(15) .
C6 N4 C7 112.3(2) .
C11 N7 N6 105.4(2) .
C11 N7 Ag1 136.77(19) .
N6 N7 Ag1 117.82(15) .
C8 N5 C7 112.8(2) .
N7 N6 C9 110.9(2) .
N7 N6 C8 118.6(2) .
C9 N6 C8 130.4(2) .
C3 N2 N1 111.0(2) .
C3 N2 C6 130.5(2) .
N1 N2 C6 118.5(2) .
C8 N3 C6 113.6(2) .
C8 N3 Ag1 121.42(17) .
C6 N3 Ag1 124.37(18) .
C7 O4 C15 117.1(2) .
C10 C9 N6 105.4(3) .
C10 C9 C12 129.5(2) .
N6 C9 C12 125.1(2) .
N5 C8 N3 126.7(2) .
N5 C8 N6 118.0(2) .
N3 C8 N6 115.3(2) .
N4 C6 N3 127.1(2) .
N4 C6 N2 117.9(2) .
N3 C6 N2 115.0(2) .
C2 C3 N2 105.8(2) .
C2 C3 C5 129.5(3) .
N2 C3 C5 124.6(3) .
N7 C11 C10 110.7(2) .
N7 C11 C13 120.5(3) .
C10 C11 C13 128.8(2) .
O4 C7 N5 119.4(2) .
O4 C7 N4 113.4(2) .
N5 C7 N4 127.2(3) .
C9 C10 C11 107.6(2) .
N1 C1 C2 110.7(3) .
N1 C1 C4 120.8(3) .
C2 C1 C4 128.4(3) .
C3 C2 C1 107.1(2) .
F2 C14 F3 108.4(3) .
F2 C14 F1 107.6(3) .
F3 C14 F1 107.5(3) .
F2 C14 S2 111.4(2) .
F3 C14 S2 110.7(2) .
F1 C14 S2 111.1(2) .

loop_
_geom_bond_atom_site_label_1
_geom_bond_atom_site_label_2
_geom_bond_distance
_geom_bond_site_symmetry_2
Ag1 O1 2.292(2) .
Ag1 N7 2.383(2) .
Ag1 N3 2.393(2) .
Ag1 N1 2.503(2) .
Ag1 Ag1 3.1319(5) 3_655
S2 O3 1.436(2) .
S2 O2 1.437(2) .
S2 O1 1.452(2) .
S2 C14 1.826(3) .
N1 C1 1.317(3) .
N1 N2 1.387(3) .
N4 C6 1.316(3) .
N4 C7 1.343(3) .
N7 C11 1.326(3) .
N7 N6 1.381(3) .
N5 C8 1.319(4) .
N5 C7 1.330(3) .
N6 C9 1.390(3) .
N6 C8 1.391(3) .
N2 C3 1.385(3) .
N2 C6 1.397(3) .
N3 C8 1.327(3) .
N3 C6 1.327(3) .
O4 C7 1.324(3) .
O4 C15 1.457(3) .
C9 C10 1.360(4) .
C9 C12 1.483(4) .
C13 C11 1.489(4) .
C3 C2 1.356(4) .
C3 C5 1.488(4) .
C11 C10 1.400(4) .
C1 C2 1.419(4) .
C1 C4 1.481(4) .
C14 F2 1.319(4) .
C14 F3 1.325(3) .
C14 F1 1.337(4) .
